data_4026070
loop_
_publ_author_name
'Simon Grabowsky'
'Tanja Schirmeister'
'Carsten Paulmann'
'Thomas Pfeuffer'
'Peter Luger'

_publ_contact_author
;
  Dr. Simon Grabowsky
  Freie Universitaet Berlin
  Institut fuer Chemie und Biochemie
  Anorganische Chemie
  Fabeckstr. 36a
  14195 Berlin
  Germany

;
_publ_contact_author_email vongrabo@chemie.fu-berlin.de
_publ_contact_author_fax 0049-30-838-53464
_publ_contact_author_phone 0049-30-838-53450
_publ_section_title
;
 Effect of Electron-Withdrawing Substituents on the Epoxide Ring: An
 Experimental and Theoretical Electron Density Analysis of a Series of
 Epoxide Derivatives
;
_journal_name_full 'Journal of Organic Chemistry'
_journal_page_first 1305
_journal_page_last 1318
_journal_paper_doi 10.1021/jo102125n
_journal_volume 76
_journal_year 2011
_chemical_formula_moiety 'C6 N4 O'
_chemical_formula_sum 'C6 N4 O'
_chemical_formula_weight 144.09
_chemical_name_common 'tetra-cyano epoxide'
_space_group_IT_number 14
_symmetry_cell_setting monoclinic
_symmetry_space_group_name_Hall '-P 2ybc'
_symmetry_space_group_name_H-M 'P 1 21/c 1'
_atom_sites_solution_primary direct
_atom_sites_solution_secondary difmap
_cell_angle_alpha 90.00
_cell_angle_beta 110.79(3)
_cell_angle_gamma 90.00
_cell_formula_units_Z 4
_cell_length_a 9.5860(19)
_cell_length_b 6.0820(12)
_cell_length_c 11.994(2)
_cell_measurement_reflns_used 186756
_cell_measurement_temperature 100
_cell_measurement_theta_max 52.67
_cell_measurement_theta_min 1.79
_cell_volume 653.7(2)
_computing_cell_refinement 'XDS Kabsch, W. J. Appl. Cryst. 26, 795 (1993)'
_computing_data_collection 'XDS Kabsch, W. J. Appl. Cryst. 26, 795 (1993)'
_computing_data_reduction 'SORTAV Blessing, R. J. Appl. Cryst. 22, 396 (1989)'
_computing_molecular_graphics 'Volkov et al, (2006)'
_computing_publication_material 'Volkov et al, (2006)'
_computing_structure_refinement 'Volkov et al, (2006)'
_computing_structure_solution 'SHELXS-97 Sheldrick, Acta Cryst.A 64, 112 (2008)'
_diffrn_ambient_temperature 100
_diffrn_measured_fraction_theta_full 0.99
_diffrn_measured_fraction_theta_max 0.99
_diffrn_measurement_device_type 'MarCCD 165 detector'
_diffrn_measurement_method 'phi scans'
_diffrn_radiation_type synchrotron
_diffrn_radiation_wavelength 0.56000
_diffrn_reflns_av_R_equivalents 0.0531
_diffrn_reflns_av_sigmaI/netI 0.0822
_diffrn_reflns_limit_h_max 25
_diffrn_reflns_limit_h_min -27
_diffrn_reflns_limit_k_max 17
_diffrn_reflns_limit_k_min 0
_diffrn_reflns_limit_l_max 33
_diffrn_reflns_limit_l_min 0
_diffrn_reflns_number 186756
_diffrn_reflns_theta_full 52.67
_diffrn_reflns_theta_max 52.67
_diffrn_reflns_theta_min 1.79
_diffrn_standards_decay_% 0
_exptl_absorpt_coefficient_mu 0.067
_exptl_absorpt_correction_type none
_exptl_crystal_colour colourless
_exptl_crystal_density_diffrn 1.464
_exptl_crystal_description block
_exptl_crystal_F_000 288
_exptl_crystal_size_max 0.50
_exptl_crystal_size_mid 0.40
_exptl_crystal_size_min 0.20
_refine_diff_density_max 0.137
_refine_diff_density_min -0.268
_refine_diff_density_rms 0.050
_refine_ls_extinction_method none
_refine_ls_goodness_of_fit_ref 0.5523
_refine_ls_matrix_type full
_refine_ls_number_parameters 182
_refine_ls_number_reflns 9689
_refine_ls_number_restraints 0
_refine_ls_R_factor_all 0.0414
_refine_ls_R_factor_gt 0.0187
_refine_ls_R_Fsqd_factor 0.0426
_refine_ls_shift/su_max 0
_refine_ls_structure_factor_coef Fsqd
_refine_ls_weighting_details
;
calc w1 = 1/[s^2^(Fo)]
;
_refine_ls_weighting_scheme calc
_refine_ls_wR_factor_ref 0.0287
_reflns_number_gt 9689
_reflns_number_total 15522
_reflns_threshold_expression >3sigma(I)
_cod_data_source_file jo102125n_si_004.cif
_cod_data_source_block CyanoEpoxid
_cod_original_sg_symbol_H-M 'P 21/c'
_cod_database_code 4026070

loop_
_symmetry_equiv_pos_as_xyz
'x, y, z'
'-x, y+1/2, -z+1/2'
'-x, -y, -z'
'x, -y-1/2, z-1/2'

loop_
_atom_local_axes_atom_label
_atom_local_axes_atom0
_atom_local_axes_ax1
_atom_local_axes_atom1
_atom_local_axes_atom2
_atom_local_axes_ax2
O1 DUM1 Z O1 C1 Y
N1 C3 Z N1 N3 Y
N2 C4 Z N2 N4 Y
N3 C5 -Z N3 N1 Y
N4 C6 -Z N4 N2 Y
C1 C2 X C1 O1 Y
C2 C1 -X C2 O1 Y
C3 N1 Z C3 C5 Y
C4 N2 Z C4 C6 Y
C5 N3 -Z C5 C3 Y
C6 N4 -Z C6 C4 Y

loop_
_atom_rho_multipole_atom_label
_atom_rho_multipole_coeff_Pv
_atom_rho_multipole_coeff_P00
_atom_rho_multipole_coeff_P11
_atom_rho_multipole_coeff_P1-1
_atom_rho_multipole_coeff_P10
_atom_rho_multipole_coeff_P20
_atom_rho_multipole_coeff_P21
_atom_rho_multipole_coeff_P2-1
_atom_rho_multipole_coeff_P22
_atom_rho_multipole_coeff_P2-2
_atom_rho_multipole_coeff_P30
_atom_rho_multipole_coeff_P31
_atom_rho_multipole_coeff_P3-1
_atom_rho_multipole_coeff_P32
_atom_rho_multipole_coeff_P3-2
_atom_rho_multipole_coeff_P33
_atom_rho_multipole_coeff_P3-3
_atom_rho_multipole_coeff_P40
_atom_rho_multipole_coeff_P41
_atom_rho_multipole_coeff_P4-1
_atom_rho_multipole_coeff_P42
_atom_rho_multipole_coeff_P4-2
_atom_rho_multipole_coeff_P43
_atom_rho_multipole_coeff_P4-3
_atom_rho_multipole_coeff_P44
_atom_rho_multipole_coeff_P4-4
_atom_rho_multipole_kappa
_atom_rho_multipole_kappa_prime0
_atom_rho_multipole_kappa_prime1
_atom_rho_multipole_kappa_prime2
_atom_rho_multipole_kappa_prime3
_atom_rho_multipole_kappa_prime4
_atom_rho_multipole_radial_slater_n0
_atom_rho_multipole_radial_slater_zeta0
_atom_rho_multipole_radial_slater_n1
_atom_rho_multipole_radial_slater_zeta1
_atom_rho_multipole_radial_slater_n2
_atom_rho_multipole_radial_slater_zeta2
_atom_rho_multipole_radial_slater_n3
_atom_rho_multipole_radial_slater_zeta3
_atom_rho_multipole_radial_slater_n4
_atom_rho_multipole_radial_slater_zeta4
O1 6.00(2) 0 0 0 -0.095(5) -0.070(5) 0 0 0.118(5) 0 -0.027(6) 0 0 -0.030(6) 0 0 0 -0.011(7) 0 0 -0.012(7) 0 0 0 0.006(6) 0 0.9984(17) 1 1 1 1 1 2 4.466 2 4.466 2 4.466 3 4.466 4 4.466
N1 5.17(2) 0 0.024(6) 0 0 0.232(6) 0 0 0 0 0.063(7) 0 0 0 0 0 0 0.031(9) 0 0 0 0 0 0 0 0 0.9857(16) 1 1 1 1 1 2 3.83936 2 3.83936 2 3.83936 3 3.83936 4 3.83936
N2 5.10(2) 0 -0.043(7) 0 0 0.245(7) 0 0 0 0 0.064(7) 0 0 0 0 0 0 0.029(10) 0 0 0 0 0 0 0 0 0.9857(16) 1 1 1 1 1 2 3.83936 2 3.83936 2 3.83936 3 3.83936 4 3.83936
N3 5.12(2) 0 -0.009(7) 0 0 0.257(6) 0 0 0 0 0.064(7) 0 0 0 0 0 0 0.032(9) 0 0 0 0 0 0 0 0 0.9857(16) 1 1 1 1 1 2 3.83936 2 3.83936 2 3.83936 3 3.83936 4 3.83936
N4 5.15(2) 0 -0.026(7) 0 0 0.265(7) 0 0 0 0 0.058(8) 0 0 0 0 0 0 0.032(10) 0 0 0 0 0 0 0 0 0.9857(16) 1 1 1 1 1 2 3.83936 2 3.83936 2 3.83936 3 3.83936 4 3.83936
C1 3.86(3) 0 0.038(8) 0.013(7) 0 0.023(7) 0 0 0.037(6) 0.019(6) 0 -0.179(9) -0.118(8) 0 0 -0.043(8) -0.096(8) 0.048(11) 0 0 -0.005(10) -0.014(11) 0 0 0.023(9) -0.058(9) 1.012(3) 1 1 1 1 1 2 3.1762 2 3.1762 2 3.1762 3 3.1762 4 3.1762
C2 3.86(3) 0 0.041(8) -0.028(7) 0 0.023(7) 0 0 0.042(7) 0.030(7) 0 -0.185(9) -0.106(8) 0 0 -0.036(8) -0.081(8) 0.042(11) 0 0 -0.022(10) 0.002(10) 0 0 -0.000(9) -0.063(10) 1.012(3) 1 1 1 1 1 2 3.1762 2 3.1762 2 3.1762 3 3.1762 4 3.1762
C3 3.91(3) 0 0.008(7) 0 0 0.284(8) 0 0 0 0 -0.088(9) 0 0 0 0 0 0 0.020(12) 0 0 0 0 0 0 0 0 1.021(3) 1 1 1 1 1 2 3.1762 2 3.1762 2 3.1762 3 3.1762 4 3.1762
C4 3.97(3) 0 0.020(7) 0 0 0.287(8) 0 0 0 0 -0.120(10) 0 0 0 0 0 0 0.019(13) 0 0 0 0 0 0 0 0 1.021(3) 1 1 1 1 1 2 3.1762 2 3.1762 2 3.1762 3 3.1762 4 3.1762
C5 3.94(3) 0 0.010(7) 0 0 0.279(8) 0 0 0 0 -0.106(9) 0 0 0 0 0 0 0.011(13) 0 0 0 0 0 0 0 0 1.021(3) 1 1 1 1 1 2 3.1762 2 3.1762 2 3.1762 3 3.1762 4 3.1762
C6 3.91(3) 0 0.023(7) 0 0 0.262(8) 0 0 0 0 -0.114(9) 0 0 0 0 0 0 0.008(13) 0 0 0 0 0 0 0 0 1.021(3) 1 1 1 1 1 2 3.1762 2 3.1762 2 3.1762 3 3.1762 4 3.1762

loop_
_atom_site_aniso_label
_atom_site_aniso_U_11
_atom_site_aniso_U_22
_atom_site_aniso_U_33
_atom_site_aniso_U_23
_atom_site_aniso_U_13
_atom_site_aniso_U_12
O1 0.0134(1) 0.0132(1) 0.0143(1) 0.0022(1) 0.0014(1) 0.0009(1)
N1 0.0270(1) 0.0156(1) 0.0145(1) -0.0041(1) 0.0071(1) -0.0012(1)
N2 0.0194(1) 0.0158(1) 0.0342(1) 0.0024(1) 0.0124(1) -0.0053(1)
N3 0.0167(1) 0.0200(1) 0.0199(1) -0.0036(1) 0.0070(1) -0.0079(1)
N4 0.0365(1) 0.0165(1) 0.0236(1) -0.0091(1) 0.0136(1) -0.0041(1)
C1 0.0113(1) 0.0101(1) 0.0127(1) -0.0001(1) 0.0045(1) -0.0003(1)
C2 0.0127(1) 0.0108(1) 0.0108(1) -0.0009(1) 0.0041(1) -0.0016(1)
C3 0.0162(1) 0.0118(1) 0.0132(1) -0.0017(1) 0.0064(1) -0.0003(1)
C4 0.0135(1) 0.0122(1) 0.0195(1) 0.0003(1) 0.0076(1) -0.0022(1)
C5 0.0139(1) 0.0136(1) 0.0135(1) -0.0014(1) 0.0057(1) -0.0036(1)
C6 0.0203(1) 0.0131(1) 0.0145(1) -0.0040(1) 0.0075(1) -0.0028(1)

loop_
_atom_site_label
_atom_site_type_symbol
_atom_site_thermal_displace_type
_atom_site_fract_x
_atom_site_fract_y
_atom_site_fract_z
_atom_site_occupancy
_atom_site_U_iso_or_equiv
O1 O Uani 0.14691(1) 0.65756(2) 0.08698(1) 1.000 0.0146(1)
N1 N Uani 0.30966(2) 0.81339(3) 0.38194(1) 1.000 0.0191(1)
N2 N Uani 0.06061(2) 0.19889(3) 0.22189(2) 1.000 0.0224(1)
N3 N Uani 0.52463(2) 0.77982(3) 0.17405(1) 1.000 0.0187(1)
N4 N Uani 0.27211(3) 0.17178(3) 0.00373(2) 1.000 0.0247(1)
C1 C Uani 0.20172(1) 0.55154(2) 0.20030(1) 1.000 0.0113(1)
C2 C Uani 0.28403(1) 0.54203(2) 0.11494(1) 1.000 0.0115(1)
C3 C Uani 0.25964(2) 0.69514(2) 0.30296(1) 1.000 0.0134(1)
C4 C Uani 0.12234(2) 0.35672(2) 0.21397(1) 1.000 0.0146(1)
C5 C Uani 0.41809(2) 0.67447(2) 0.14328(1) 1.000 0.0135(1)
C6 C Uani 0.27973(2) 0.33819(2) 0.05115(1) 1.000 0.0156(1)

loop_
_geom_angle_atom_site_label_1
_geom_angle_atom_site_label_2
_geom_angle_atom_site_label_3
_geom_angle
_geom_angle_publ_flag
C1 O1 C2 63.54(3) yes
O1 C1 C2 58.10(3) yes
O1 C1 C3 115.95(3) yes
O1 C1 C4 116.57(3) yes
C2 C1 C3 117.87(3) no
C2 C1 C4 118.08(3) no
C3 C1 C4 117.05(3) no
O1 C2 C1 58.36(3) yes
O1 C2 C5 116.66(3) yes
O1 C2 C6 116.58(3) yes
C1 C2 C5 117.11(3) no
C1 C2 C6 118.04(3) no
C5 C2 C6 117.08(3) no
N1 C3 C1 176.89(3) yes
N2 C4 C1 177.72(3) yes
N3 C5 C2 175.07(3) yes
N4 C6 C2 176.48(4) yes

loop_
_geom_bond_atom_site_label_1
_geom_bond_atom_site_label_2
_geom_bond_distance
_geom_bond_publ_flag
O1 C1 1.4256(3) yes
O1 C2 1.4216(3) yes
N1 C3 1.1498(3) yes
N2 C4 1.1491(3) yes
N3 C5 1.1498(3) yes
N4 C6 1.1505(3) yes
C1 C2 1.4991(3) no
C1 C3 1.4498(3) no
C1 C4 1.4486(3) no
C2 C5 1.4511(3) no
C2 C6 1.4497(3) no

loop_
_geom_torsion_atom_site_label_1
_geom_torsion_atom_site_label_2
_geom_torsion_atom_site_label_3
_geom_torsion_atom_site_label_4
_geom_torsion
_geom_torsion_publ_flag
C2 O1 C1 C3 108.03(3) no
C2 O1 C1 C4 -107.98(3) no
C1 O1 C2 C5 -106.83(3) no
C1 O1 C2 C6 108.01(3) no
O1 C1 C2 C5 106.06(3) no
O1 C1 C2 C6 -105.50(3) no
C3 C1 C2 O1 -104.71(3) no
C3 C1 C2 C5 1.35(3) no
C3 C1 C2 C6 149.78(3) no
C4 C1 C2 O1 105.37(3) no
C4 C1 C2 C5 -148.57(3) no
C4 C1 C2 C6 -0.13(4) no

loop_
_cod_related_entry_id
_cod_related_entry_database
_cod_related_entry_code
1 ChemSpider 69123

loop_
_atom_dummy_label
_atom_dummy_fract_x
_atom_dummy_fract_y
_atom_dummy_fract_z
DUM0 0 0 0
DUM1 0.2429 0.5468 0.1576
